data_2017414
loop_
_publ_author_name
'Romanov, Alexander S.'
'Mulroy, Joseph M.'
'Antipin, Mikhail Yu.'
'Timofeeva, Tatiana V.'

_publ_section_title
;
 Insight into the structures of [<i>M</i>(C~5~H~4~I)(CO)~3~] and
 [<i>M</i>~2~(C~12~H~8~)(CO)~6~] (<i>M</i> = Mn and Re) containing
 strong I&#x00B7;&#x00B7;&#x00B7;O and \p(CO)--\p(CO) interactions
;
_journal_coeditor_code SQ3211
_journal_issue 11
_journal_name_full 'Acta Crystallographica Section C'
_journal_page_first m431
_journal_page_last m435
_journal_paper_doi 10.1107/S0108270109035902
_journal_volume 65
_journal_year 2009
_chemical_formula_iupac '[Re (C5 H4 I) (C O)3]'
_chemical_formula_moiety 'C8 H4 I O3 Re'
_chemical_formula_sum 'C8 H4 I O3 Re'
_chemical_formula_weight 461.21
_chemical_name_systematic
;
Tricarbonyl(\h^5^-1-iodocyclopentadienyl)rhenium(I)
;
_space_group_IT_number 19
_symmetry_cell_setting orthorhombic
_symmetry_space_group_name_Hall 'P 2ac 2ab'
_symmetry_space_group_name_H-M 'P 21 21 21'
_atom_sites_solution_hydrogens geom
_atom_sites_solution_primary direct
_atom_sites_solution_secondary difmap
_audit_creation_method SHELXL97
_cell_angle_alpha 90.00
_cell_angle_beta 90.00
_cell_angle_gamma 90.00
_cell_formula_units_Z 4
_cell_length_a 7.4117(14)
_cell_length_b 10.922(2)
_cell_length_c 11.987(2)
_cell_measurement_reflns_used 7360
_cell_measurement_temperature 100(2)
_cell_measurement_theta_max 30.58
_cell_measurement_theta_min 2.52
_cell_volume 970.4(3)
_computing_cell_refinement 'SAINT-Plus (Bruker, 2001)'
_computing_data_collection 'APEX2 (Bruker, 2005)'
_computing_data_reduction 'SAINT-Plus (Bruker, 2001)'
_computing_molecular_graphics 'SHELXTL (Sheldrick, 2008)'
_computing_publication_material 'SHELXTL (Sheldrick, 2008)'
_computing_structure_refinement 'SHELXTL (Sheldrick, 2008)'
_computing_structure_solution 'SHELXTL (Sheldrick, 2008)'
_diffrn_ambient_temperature 100(2)
_diffrn_measured_fraction_theta_full 0.996
_diffrn_measured_fraction_theta_max 0.996
_diffrn_measurement_device_type 'Bruker SMART APEXII CCD area-detector'
_diffrn_measurement_method '\f and \w'
_diffrn_radiation_monochromator graphite
_diffrn_radiation_source 'fine-focus sealed tube'
_diffrn_radiation_type MoK\a
_diffrn_radiation_wavelength 0.71073
_diffrn_reflns_av_R_equivalents 0.0361
_diffrn_reflns_av_sigmaI/netI 0.0384
_diffrn_reflns_limit_h_max 9
_diffrn_reflns_limit_h_min -9
_diffrn_reflns_limit_k_max 14
_diffrn_reflns_limit_k_min -14
_diffrn_reflns_limit_l_max 15
_diffrn_reflns_limit_l_min -15
_diffrn_reflns_number 9533
_diffrn_reflns_theta_full 28.00
_diffrn_reflns_theta_max 28.00
_diffrn_reflns_theta_min 3.23
_exptl_absorpt_coefficient_mu 15.674
_exptl_absorpt_correction_T_max 0.4067
_exptl_absorpt_correction_T_min 0.2176
_exptl_absorpt_correction_type multi-scan
_exptl_absorpt_process_details '(SADABS; Sheldrick, 2003)'
_exptl_crystal_colour white
_exptl_crystal_density_diffrn 3.157
_exptl_crystal_density_method 'not measured'
_exptl_crystal_description plate
_exptl_crystal_F_000 816
_exptl_crystal_size_max 0.14
_exptl_crystal_size_mid 0.10
_exptl_crystal_size_min 0.07
_refine_diff_density_max 1.597
_refine_diff_density_min -1.388
_refine_ls_abs_structure_details 'Flack (1983), with how many Friedel pairs?'
_refine_ls_abs_structure_Flack 0.015(7)
_refine_ls_extinction_method none
_refine_ls_goodness_of_fit_ref 0.985
_refine_ls_hydrogen_treatment constr
_refine_ls_matrix_type full
_refine_ls_number_parameters 118
_refine_ls_number_reflns 2342
_refine_ls_number_restraints 0
_refine_ls_restrained_S_all 0.985
_refine_ls_R_factor_all 0.0194
_refine_ls_R_factor_gt 0.0184
_refine_ls_shift/su_max 0.002
_refine_ls_shift/su_mean 0.000
_refine_ls_structure_factor_coef Fsqd
_refine_ls_weighting_details 'calc w = 1/[\s^2^(Fo^2^)+(0.0017P)^2^] where P=(Fo^2^+2Fc^2^)/3'
_refine_ls_weighting_scheme calc
_refine_ls_wR_factor_gt 0.0408
_refine_ls_wR_factor_ref 0.0411
_reflns_number_gt 2276
_reflns_number_total 2342
_reflns_threshold_expression I>2\s(I)
_cod_data_source_file sq3211.cif
_cod_data_source_block III
_cod_original_cell_volume 970.3(3)
_cod_database_code 2017414
_cod_database_fobs_code 2017414

loop_
_symmetry_equiv_pos_as_xyz
'x, y, z'
'-x+1/2, -y, z+1/2'
'-x, y+1/2, -z+1/2'
'x+1/2, -y+1/2, -z'

loop_
_atom_site_type_symbol
_atom_site_label
_atom_site_fract_x
_atom_site_fract_y
_atom_site_fract_z
_atom_site_U_iso_or_equiv
_atom_site_adp_type
_atom_site_calc_flag
_atom_site_refinement_flags
_atom_site_occupancy
_atom_site_disorder_assembly
_atom_site_disorder_group
I I1 1.25872(5) -0.14876(3) 0.64470(3) 0.02327(9) Uani d . 1 . .
Re Re1 0.82029(2) 0.016956(17) 0.557459(15) 0.01389(5) Uani d . 1 . .
O O1 0.7512(5) -0.2349(4) 0.6594(3) 0.0263(8) Uani d . 1 . .
O O2 0.5514(5) 0.1292(4) 0.7213(3) 0.0271(9) Uani d . 1 . .
O O3 0.5203(5) -0.0199(4) 0.3849(3) 0.0303(9) Uani d . 1 . .
C C1 1.1291(6) -0.0015(5) 0.5693(4) 0.0180(10) Uani d . 1 . .
C C2 1.0774(7) 0.1082(5) 0.6235(5) 0.0222(11) Uani d . 1 . .
H H2 1.1028 0.1303 0.7029 0.027 Uiso calc R 1 . .
C C3 0.9997(7) 0.1866(5) 0.5408(5) 0.0258(12) Uani d . 1 . .
H H3 0.9608 0.2734 0.5523 0.031 Uiso calc R 1 . .
C C4 1.0025(7) 0.1234(5) 0.4378(5) 0.0256(11) Uani d . 1 . .
H H4 0.9649 0.1581 0.3642 0.031 Uiso calc R 1 . .
C C5 1.0841(6) 0.0050(5) 0.4548(4) 0.0210(10) Uani d . 1 . .
H H5 1.1136 -0.0568 0.3961 0.025 Uiso calc R 1 . .
C C6 0.7733(7) -0.1414(5) 0.6196(4) 0.0194(11) Uani d . 1 . .
C C7 0.6516(7) 0.0852(5) 0.6592(4) 0.0206(11) Uani d . 1 . .
C C8 0.6305(7) -0.0086(5) 0.4506(4) 0.0215(10) Uani d . 1 . .

loop_
_atom_site_aniso_label
_atom_site_aniso_U_11
_atom_site_aniso_U_22
_atom_site_aniso_U_33
_atom_site_aniso_U_12
_atom_site_aniso_U_13
_atom_site_aniso_U_23
I1 0.01673(16) 0.02980(19) 0.02327(17) 0.00055(14) -0.00373(14) 0.00321(13)
Re1 0.01472(9) 0.01598(9) 0.01096(8) -0.00039(7) 0.00082(7) 0.00066(7)
O1 0.0227(19) 0.023(2) 0.033(2) -0.0025(16) -0.0006(18) 0.0129(17)
O2 0.031(2) 0.027(2) 0.0234(19) 0.0036(18) 0.0093(17) -0.0061(16)
O3 0.026(2) 0.043(2) 0.0209(18) -0.002(2) -0.0081(16) 0.0020(18)
C1 0.012(2) 0.026(3) 0.016(2) -0.0050(19) 0.0006(17) -0.001(2)
C2 0.018(3) 0.024(3) 0.024(3) -0.006(2) -0.002(2) -0.001(2)
C3 0.023(3) 0.026(3) 0.029(3) -0.008(2) 0.007(2) 0.003(2)
C4 0.025(3) 0.033(3) 0.019(2) -0.005(2) 0.005(2) 0.012(2)
C5 0.015(2) 0.030(3) 0.018(2) 0.001(2) 0.0026(19) -0.001(2)
C6 0.014(3) 0.025(3) 0.019(2) 0.004(2) -0.0025(19) -0.003(2)
C7 0.027(3) 0.016(2) 0.018(2) -0.002(2) -0.007(2) 0.0055(19)
C8 0.020(2) 0.024(3) 0.020(2) 0.001(2) 0.004(2) 0.004(2)

loop_
_atom_type_symbol
_atom_type_description
_atom_type_scat_dispersion_real
_atom_type_scat_dispersion_imag
_atom_type_scat_source
C C 0.0033 0.0016 'International Tables Vol C Tables 4.2.6.8 and 6.1.1.4'
H H 0.0000 0.0000 'International Tables Vol C Tables 4.2.6.8 and 6.1.1.4'
O O 0.0106 0.0060 'International Tables Vol C Tables 4.2.6.8 and 6.1.1.4'
I I -0.4742 1.8119 'International Tables Vol C Tables 4.2.6.8 and 6.1.1.4'
Re Re -1.0185 7.2310 'International Tables Vol C Tables 4.2.6.8 and 6.1.1.4'

loop_
_geom_angle_atom_site_label_1
_geom_angle_atom_site_label_2
_geom_angle_atom_site_label_3
_geom_angle_site_symmetry_1
_geom_angle_site_symmetry_3
_geom_angle
_geom_angle_publ_flag
C7 Re1 C6 . . 89.1(2) ?
C7 Re1 C8 . . 90.2(2) ?
C6 Re1 C8 . . 89.7(2) ?
C7 Re1 C4 . . 126.3(2) ?
C6 Re1 C4 . . 144.1(2) ?
C8 Re1 C4 . . 95.0(2) ?
C7 Re1 C3 . . 96.9(2) ?
C6 Re1 C3 . . 150.5(2) ?
C8 Re1 C3 . . 119.0(2) ?
C4 Re1 C3 . . 36.0(2) ?
C7 Re1 C5 . . 156.9(2) ?
C6 Re1 C5 . . 108.0(2) ?
C8 Re1 C5 . . 104.82(19) ?
C4 Re1 C5 . . 36.53(18) ?
C3 Re1 C5 . . 60.55(19) ?
C7 Re1 C2 . . 98.9(2) ?
C6 Re1 C2 . . 114.2(2) ?
C8 Re1 C2 . . 154.37(19) ?
C4 Re1 C2 . . 60.3(2) ?
C3 Re1 C2 . . 36.41(19) ?
C5 Re1 C2 . . 60.37(19) ?
C7 Re1 C1 . . 130.50(19) ?
C6 Re1 C1 . . 94.45(19) ?
C8 Re1 C1 . . 139.08(19) ?
C4 Re1 C1 . . 59.74(18) ?
C3 Re1 C1 . . 59.91(19) ?
C5 Re1 C1 . . 35.66(16) ?
C2 Re1 C1 . . 35.91(18) ?
O1 C6 Re1 . . 177.2(4) ?
O2 C7 Re1 . . 178.4(5) ?
C5 C1 C2 . . 109.8(5) ?
C5 C1 I1 . . 124.7(4) ?
C2 C1 I1 . . 125.4(4) ?
C5 C1 Re1 . . 72.6(3) ?
C2 C1 Re1 . . 71.7(3) ?
I1 C1 Re1 . . 123.6(2) ?
O3 C8 Re1 . . 177.3(5) ?
C1 C5 C4 . . 106.4(5) ?
C1 C5 Re1 . . 71.7(3) ?
C4 C5 Re1 . . 70.8(3) ?
C1 C5 H5 . . 126.7 ?
C4 C5 H5 . . 126.7 ?
Re1 C5 H5 . . 126.7 ?
C3 C4 C5 . . 108.6(5) ?
C3 C4 Re1 . . 72.1(3) ?
C5 C4 Re1 . . 72.7(3) ?
C3 C4 H4 . . 125.6 ?
C5 C4 H4 . . 125.6 ?
Re1 C4 H4 . . 125.6 ?
C4 C3 C2 . . 107.9(5) ?
C4 C3 Re1 . . 71.9(3) ?
C2 C3 Re1 . . 71.9(3) ?
C4 C3 H3 . . 126.0 ?
C2 C3 H3 . . 126.0 ?
Re1 C3 H3 . . 126.0 ?
C1 C2 C3 . . 107.3(5) ?
C1 C2 Re1 . . 72.4(3) ?
C3 C2 Re1 . . 71.7(3) ?
C1 C2 H2 . . 126.2 ?
C3 C2 H2 . . 126.2 ?
Re1 C2 H2 . . 126.2 ?

loop_
_geom_bond_atom_site_label_1
_geom_bond_atom_site_label_2
_geom_bond_site_symmetry_2
_geom_bond_distance
_geom_bond_publ_flag
I1 C1 . 2.080(5) ?
Re1 C7 . 1.899(5) ?
Re1 C6 . 1.915(5) ?
Re1 C8 . 1.923(5) ?
Re1 C4 . 2.288(5) ?
Re1 C3 . 2.290(5) ?
Re1 C5 . 2.313(5) ?
Re1 C2 . 2.292(5) ?
Re1 C1 . 2.302(5) ?
O1 C6 . 1.139(6) ?
O2 C7 . 1.155(6) ?
O3 C8 . 1.142(6) ?
C1 C5 . 1.413(6) ?
C1 C2 . 1.416(7) ?
C5 C4 . 1.442(7) ?
C5 H5 . 1.0000 ?
C4 C3 . 1.415(8) ?
C4 H4 . 1.0000 ?
C3 C2 . 1.431(8) ?
C3 H3 . 1.0000 ?
C2 H2 . 1.0000 ?

loop_
_geom_torsion_atom_site_label_1
_geom_torsion_atom_site_label_2
_geom_torsion_atom_site_label_3
_geom_torsion_atom_site_label_4
_geom_torsion_site_symmetry_1
_geom_torsion_site_symmetry_2
_geom_torsion_site_symmetry_3
_geom_torsion_site_symmetry_4
_geom_torsion
_geom_torsion_publ_flag
C7 Re1 C1 C5 . . . . -152.2(3) ?
C6 Re1 C1 C5 . . . . 115.1(3) ?
C8 Re1 C1 C5 . . . . 20.3(5) ?
C4 Re1 C1 C5 . . . . -38.5(3) ?
C3 Re1 C1 C5 . . . . -80.4(3) ?
C2 Re1 C1 C5 . . . . -118.6(4) ?
C7 Re1 C1 C2 . . . . -33.7(4) ?
C6 Re1 C1 C2 . . . . -126.3(3) ?
C8 Re1 C1 C2 . . . . 138.9(3) ?
C4 Re1 C1 C2 . . . . 80.1(3) ?
C3 Re1 C1 C2 . . . . 38.2(3) ?
C5 Re1 C1 C2 . . . . 118.6(4) ?
C7 Re1 C1 I1 . . . . 87.2(3) ?
C6 Re1 C1 I1 . . . . -5.5(3) ?
C8 Re1 C1 I1 . . . . -100.2(3) ?
C4 Re1 C1 I1 . . . . -159.1(3) ?
C3 Re1 C1 I1 . . . . 159.0(3) ?
C5 Re1 C1 I1 . . . . -120.6(4) ?
C2 Re1 C1 I1 . . . . 120.8(4) ?
C2 C1 C5 C4 . . . . 0.3(6) ?
I1 C1 C5 C4 . . . . -178.0(3) ?
Re1 C1 C5 C4 . . . . 62.7(3) ?
C2 C1 C5 Re1 . . . . -62.4(3) ?
I1 C1 C5 Re1 . . . . 119.3(3) ?
C7 Re1 C5 C1 . . . . 64.6(6) ?
C6 Re1 C5 C1 . . . . -71.7(3) ?
C8 Re1 C5 C1 . . . . -166.4(3) ?
C4 Re1 C5 C1 . . . . 115.4(5) ?
C3 Re1 C5 C1 . . . . 78.4(3) ?
C2 Re1 C5 C1 . . . . 36.3(3) ?
C7 Re1 C5 C4 . . . . -50.8(6) ?
C6 Re1 C5 C4 . . . . 172.8(3) ?
C8 Re1 C5 C4 . . . . 78.2(3) ?
C3 Re1 C5 C4 . . . . -37.0(3) ?
C2 Re1 C5 C4 . . . . -79.1(3) ?
C1 Re1 C5 C4 . . . . -115.4(5) ?
C1 C5 C4 C3 . . . . 0.2(6) ?
Re1 C5 C4 C3 . . . . 63.5(4) ?
C1 C5 C4 Re1 . . . . -63.3(3) ?
C7 Re1 C4 C3 . . . . 40.9(4) ?
C6 Re1 C4 C3 . . . . -128.6(4) ?
C8 Re1 C4 C3 . . . . 134.9(3) ?
C5 Re1 C4 C3 . . . . -116.9(5) ?
C2 Re1 C4 C3 . . . . -37.7(3) ?
C1 Re1 C4 C3 . . . . -79.4(3) ?
C7 Re1 C4 C5 . . . . 157.9(3) ?
C6 Re1 C4 C5 . . . . -11.7(5) ?
C8 Re1 C4 C5 . . . . -108.2(3) ?
C3 Re1 C4 C5 . . . . 116.9(5) ?
C2 Re1 C4 C5 . . . . 79.2(3) ?
C1 Re1 C4 C5 . . . . 37.6(3) ?
C5 C4 C3 C2 . . . . -0.6(6) ?
Re1 C4 C3 C2 . . . . 63.3(4) ?
C5 C4 C3 Re1 . . . . -64.0(3) ?
C7 Re1 C3 C4 . . . . -147.9(3) ?
C6 Re1 C3 C4 . . . . 111.5(4) ?
C8 Re1 C3 C4 . . . . -53.8(4) ?
C5 Re1 C3 C4 . . . . 37.5(3) ?
C2 Re1 C3 C4 . . . . 116.5(5) ?
C1 Re1 C3 C4 . . . . 78.9(3) ?
C7 Re1 C3 C2 . . . . 95.6(3) ?
C6 Re1 C3 C2 . . . . -5.0(6) ?
C8 Re1 C3 C2 . . . . -170.3(3) ?
C4 Re1 C3 C2 . . . . -116.5(5) ?
C5 Re1 C3 C2 . . . . -79.0(3) ?
C1 Re1 C3 C2 . . . . -37.7(3) ?
C5 C1 C2 C3 . . . . -0.7(6) ?
I1 C1 C2 C3 . . . . 177.6(3) ?
Re1 C1 C2 C3 . . . . -63.7(4) ?
C5 C1 C2 Re1 . . . . 63.0(3) ?
I1 C1 C2 Re1 . . . . -118.7(3) ?
C4 C3 C2 C1 . . . . 0.8(6) ?
Re1 C3 C2 C1 . . . . 64.2(3) ?
C4 C3 C2 Re1 . . . . -63.3(4) ?
C7 Re1 C2 C1 . . . . 154.7(3) ?
C6 Re1 C2 C1 . . . . 61.7(4) ?
C8 Re1 C2 C1 . . . . -95.7(5) ?
C4 Re1 C2 C1 . . . . -78.4(3) ?
C3 Re1 C2 C1 . . . . -115.6(4) ?
C5 Re1 C2 C1 . . . . -36.1(3) ?
C7 Re1 C2 C3 . . . . -89.6(3) ?
C6 Re1 C2 C3 . . . . 177.3(3) ?
C8 Re1 C2 C3 . . . . 19.9(6) ?
C4 Re1 C2 C3 . . . . 37.3(3) ?
C5 Re1 C2 C3 . . . . 79.5(3) ?
C1 Re1 C2 C3 . . . . 115.6(4) ?
